data_2206108
loop_
_publ_author_name
'Xin-Long Wang'
'Chao Qin'
'En-Bo Wang'

_publ_section_title
Poly[[(1,10-phenanthroline-\k^2^<i>N</i>,<i>N</i>')cadmium(II)]-\m~3~-pyridine-3,4-dicarboxylato-\k^5^<i>N</i>:<i>O</i>,<i>O</i>':<i>O</i>'',<i>O</i>''']
_journal_issue 6
_journal_name_full 'Acta Crystallographica Section E'
_journal_page_first m1234
_journal_page_last m1236
_journal_paper_doi 10.1107/S1600536805016016
_journal_volume 61
_journal_year 2005
_chemical_formula_iupac '[Cd (C7 H3 N O4) (C12 H8 N2)]'
_chemical_formula_moiety 'C19 H11 Cd N3 O4'
_chemical_formula_sum 'C19 H11 Cd N3 O4'
_chemical_formula_weight 457.71
_chemical_name_systematic
;
Poly[[(1,10-phenanthroline-\k^2^N,N')cadmium(II)]-\m~3~-pyridine-3,4-
dicarboxylato-\k^5^N:O,O':O'',O''']
;
_space_group_IT_number 14
_symmetry_cell_setting monoclinic
_symmetry_space_group_name_Hall '-P 2ybc'
_symmetry_space_group_name_H-M 'P 1 21/c 1'
_atom_sites_solution_hydrogens geom
_atom_sites_solution_primary direct
_atom_sites_solution_secondary difmap
_cell_angle_alpha 90.00
_cell_angle_beta 99.17(3)
_cell_angle_gamma 90.00
_cell_formula_units_Z 4
_cell_length_a 7.5743(15)
_cell_length_b 9.4265(19)
_cell_length_c 23.070(5)
_cell_measurement_reflns_used 15350
_cell_measurement_temperature 283(2)
_cell_measurement_theta_max 27.5
_cell_measurement_theta_min 3.0
_cell_volume 1626.1(6)
_computing_cell_refinement PROCESS-AUTO
_computing_data_collection 'PROCESS-AUTO (Rigaku, 1998)'
_computing_data_reduction 'CrystalStructure (Rigaku/MSC, 2002)'
_computing_molecular_graphics CrystalStructure
_computing_publication_material SHELXL97
_computing_structure_refinement 'SHELXL97 (Sheldrick, 1997)'
_computing_structure_solution 'SHELXS97 (Sheldrick, 1997)'
_diffrn_ambient_temperature 283(2)
_diffrn_detector_area_resol_mean 10.00
_diffrn_measured_fraction_theta_full 0.99
_diffrn_measured_fraction_theta_max 0.99
_diffrn_measurement_device_type 'Rigaku R-AXIS RAPID'
_diffrn_measurement_method \w
_diffrn_radiation_monochromator graphite
_diffrn_radiation_source 'fine-focus sealed tube'
_diffrn_radiation_type MoK\a
_diffrn_radiation_wavelength 0.71073
_diffrn_reflns_av_R_equivalents 0.0335
_diffrn_reflns_av_sigmaI/netI 0.0280
_diffrn_reflns_limit_h_max 9
_diffrn_reflns_limit_h_min -9
_diffrn_reflns_limit_k_max 12
_diffrn_reflns_limit_k_min -12
_diffrn_reflns_limit_l_max 29
_diffrn_reflns_limit_l_min -27
_diffrn_reflns_number 15350
_diffrn_reflns_theta_full 27.5
_diffrn_reflns_theta_max 27.5
_diffrn_reflns_theta_min 3.0
_diffrn_standards_number 0
_exptl_absorpt_coefficient_mu 1.376
_exptl_absorpt_correction_T_max 0.810
_exptl_absorpt_correction_T_min 0.752
_exptl_absorpt_correction_type multi-scan
_exptl_absorpt_process_details '(ABSCOR; Higashi, 1995)'
_exptl_crystal_colour colourless
_exptl_crystal_density_diffrn 1.870
_exptl_crystal_density_method 'not measured'
_exptl_crystal_description block
_exptl_crystal_F_000 904
_exptl_crystal_size_max 0.22
_exptl_crystal_size_mid 0.20
_exptl_crystal_size_min 0.16
_refine_diff_density_max 0.48
_refine_diff_density_min -0.65
_refine_ls_extinction_method none
_refine_ls_goodness_of_fit_ref 1.008
_refine_ls_hydrogen_treatment constr
_refine_ls_matrix_type full
_refine_ls_number_parameters 244
_refine_ls_number_reflns 3700
_refine_ls_number_restraints 0
_refine_ls_restrained_S_all 1.008
_refine_ls_R_factor_all 0.037
_refine_ls_R_factor_gt 0.031
_refine_ls_shift/su_max 0.001
_refine_ls_shift/su_mean 0.000
_refine_ls_structure_factor_coef Fsqd
_refine_ls_weighting_details 'calc w = 1/[\s^2^(Fo^2^)+(0.065P)^2^+0.473P] where P = (Fo^2^+2Fc^2^)/3'
_refine_ls_weighting_scheme calc
_refine_ls_wR_factor_gt 0.0845
_refine_ls_wR_factor_ref 0.094
_reflns_number_gt 3190
_reflns_number_total 3700
_reflns_threshold_expression I>2\s(I)
_cod_data_source_file xu6011.cif
_cod_data_source_block I
_cod_depositor_comments
;
The following automatic conversions were performed:
'_symmetry_cell_setting' value 'Monoclinic' changed to 'monoclinic'
according to '/home/saulius/struct/CIF-dictionaries/cif_core.dic'
dictionary named 'cif_core.dic' version 2.4.1 from 2010-06-29.

Automatic conversion script
Id: cif_fix_enum 1527 2010-12-29 10:47:43Z saulius 

The following automatic conversions were performed:

'_chemical_melting_point' value 'not measured' was changed to '?' -
the value is undefined or not given.

Automatic conversion script
Id: cif_fix_values 1646 2011-03-28 12:23:43Z adriana 

The following automatic conversions were performed:

'_chemical_melting_point' value 'not measured' was changed to '?' -
the value is undefined or not given.

'_symmetry_cell_setting' value
'Monoclinic' changed to 'monoclinic' according to
/home/saulius/struct/CIF-dictionaries/cif_core.dic dictionary named
'cif_core.dic' version 2.4.1 from 2010-06-29.

Automatic conversion script
Id: cif_fix_values 1715 2011-07-08 13:25:40Z adriana 
;
_cod_original_sg_symbol_H-M 'P 21/c'
_cod_database_code 2206108
_cod_database_fobs_code 2206108

loop_
_symmetry_equiv_pos_as_xyz
'x, y, z'
'-x, y+1/2, -z+1/2'
'-x, -y, -z'
'x, -y-1/2, z-1/2'

loop_
_atom_site_label
_atom_site_fract_x
_atom_site_fract_y
_atom_site_fract_z
_atom_site_U_iso_or_equiv
_atom_site_adp_type
_atom_site_calc_flag
_atom_site_refinement_flags
_atom_site_occupancy
_atom_site_type_symbol
Cd1 0.37207(3) 0.76117(2) 0.151228(8) 0.02174(9) Uani d . 1 Cd
C1 -0.0009(4) 0.5994(3) 0.15162(12) 0.0239(6) Uani d . 1 C
H1A -0.0416 0.6587 0.1201 0.029 Uiso calc R 1 H
C2 -0.1268(3) 0.5481(3) 0.18443(11) 0.0207(5) Uani d . 1 C
C3 -0.0634(4) 0.4615(3) 0.23177(11) 0.0229(5) Uani d . 1 C
C4 0.1166(4) 0.4230(4) 0.24080(13) 0.0315(7) Uani d . 1 C
H4A 0.1604 0.3603 0.2708 0.038 Uiso calc R 1 H
C5 0.2287(4) 0.4777(3) 0.20540(13) 0.0290(6) Uani d . 1 C
H5A 0.3480 0.4498 0.2117 0.035 Uiso calc R 1 H
C6 -0.3151(4) 0.6025(3) 0.16794(13) 0.0262(6) Uani d . 1 C
C7 -0.1784(4) 0.4031(3) 0.27446(12) 0.0256(6) Uani d . 1 C
C8 0.4989(5) 1.0964(4) 0.15025(14) 0.0368(7) Uani d . 1 C
H8A 0.5467 1.0781 0.1892 0.044 Uiso calc R 1 H
C9 0.5082(6) 1.2336(4) 0.12965(18) 0.0421(9) Uani d . 1 C
H9A 0.5612 1.3051 0.1543 0.051 Uiso calc R 1 H
C10 0.4388(5) 1.2622(4) 0.07288(18) 0.0400(8) Uani d . 1 C
H10A 0.4470 1.3532 0.0580 0.048 Uiso calc R 1 H
C11 0.3545(4) 1.1537(4) 0.03669(13) 0.0303(6) Uani d . 1 C
C12 0.2740(5) 1.1775(4) -0.02318(14) 0.0391(8) Uani d . 1 C
H12A 0.2780 1.2676 -0.0393 0.047 Uiso calc R 1 H
C13 0.1931(5) 1.0716(4) -0.05628(13) 0.0405(8) Uani d . 1 C
H13A 0.1419 1.0894 -0.0950 0.049 Uiso calc R 1 H
C14 0.1845(4) 0.9320(4) -0.03286(12) 0.0323(7) Uani d . 1 C
C15 0.1030(5) 0.8183(5) -0.06584(14) 0.0462(9) Uani d . 1 C
H15A 0.0472 0.8326 -0.1043 0.055 Uiso calc R 1 H
C16 0.1057(6) 0.6866(5) -0.04139(17) 0.0523(10) Uani d . 1 C
H16A 0.0555 0.6097 -0.0633 0.063 Uiso calc R 1 H
C17 0.1847(5) 0.6691(4) 0.01677(15) 0.0412(8) Uani d . 1 C
H17A 0.1843 0.5791 0.0333 0.049 Uiso calc R 1 H
C18 0.2634(4) 0.9035(3) 0.02590(12) 0.0255(6) Uani d . 1 C
C19 0.3495(4) 1.0176(3) 0.06115(11) 0.0249(6) Uani d . 1 C
N1 0.2603(4) 0.7735(3) 0.04983(11) 0.0285(6) Uani d . 1 N
N2 0.4256(3) 0.9895(3) 0.11747(10) 0.0272(5) Uani d . 1 N
N3 0.1734(3) 0.5698(3) 0.16210(11) 0.0264(5) Uani d . 1 N
O1 -0.1087(3) 0.3984(3) 0.32719(10) 0.0421(6) Uani d . 1 O
O2 -0.3306(3) 0.3581(3) 0.25541(9) 0.0389(6) Uani d . 1 O
O3 -0.3819(3) 0.6673(3) 0.20630(12) 0.0475(7) Uani d . 1 O
O4 -0.3912(3) 0.5872(4) 0.11662(11) 0.0510(7) Uani d . 1 O

loop_
_atom_site_aniso_label
_atom_site_aniso_U_11
_atom_site_aniso_U_22
_atom_site_aniso_U_33
_atom_site_aniso_U_12
_atom_site_aniso_U_13
_atom_site_aniso_U_23
Cd1 0.01801(14) 0.02497(14) 0.02250(14) 0.00217(7) 0.00398(9) 0.00332(7)
C1 0.0188(14) 0.0263(15) 0.0262(13) -0.0016(11) 0.0017(10) 0.0051(10)
C2 0.0156(13) 0.0207(14) 0.0252(13) -0.0009(10) 0.0014(10) -0.0008(10)
C3 0.0188(13) 0.0237(14) 0.0262(13) 0.0000(11) 0.0031(10) 0.0030(10)
C4 0.0188(15) 0.0346(17) 0.0401(17) 0.0034(12) 0.0016(12) 0.0160(13)
C5 0.0155(13) 0.0335(17) 0.0375(15) 0.0065(12) 0.0031(11) 0.0072(12)
C6 0.0150(13) 0.0206(14) 0.0428(16) -0.0014(11) 0.0035(11) 0.0116(11)
C7 0.0212(14) 0.0274(15) 0.0291(14) 0.0008(11) 0.0069(11) 0.0054(11)
C8 0.0390(19) 0.042(2) 0.0271(15) -0.0035(15) -0.0001(12) -0.0021(13)
C9 0.049(2) 0.0337(19) 0.044(2) -0.0111(15) 0.0062(17) -0.0097(14)
C10 0.041(2) 0.0298(19) 0.051(2) 0.0000(14) 0.0123(17) 0.0065(13)
C11 0.0277(16) 0.0321(17) 0.0314(15) 0.0045(13) 0.0055(12) 0.0068(12)
C12 0.0403(19) 0.041(2) 0.0350(16) 0.0080(16) 0.0039(14) 0.0172(14)
C13 0.0346(18) 0.062(2) 0.0242(15) 0.0122(17) 0.0018(12) 0.0135(14)
C14 0.0218(15) 0.051(2) 0.0235(14) 0.0034(14) 0.0011(11) 0.0014(12)
C15 0.042(2) 0.071(3) 0.0241(15) -0.009(2) -0.0012(13) -0.0080(16)
C16 0.051(2) 0.062(3) 0.044(2) -0.018(2) 0.0080(17) -0.0249(19)
C17 0.043(2) 0.038(2) 0.0434(18) -0.0066(16) 0.0110(15) -0.0088(15)
C18 0.0193(14) 0.0359(17) 0.0219(13) 0.0043(12) 0.0056(10) 0.0007(11)
C19 0.0234(14) 0.0320(16) 0.0198(13) 0.0037(12) 0.0052(10) 0.0033(10)
N1 0.0289(14) 0.0298(14) 0.0274(13) 0.0010(11) 0.0064(10) -0.0005(10)
N2 0.0273(13) 0.0327(14) 0.0203(11) -0.0007(11) -0.0006(9) 0.0009(9)
N3 0.0170(12) 0.0309(14) 0.0319(12) -0.0004(10) 0.0060(9) 0.0051(10)
O1 0.0277(12) 0.0677(19) 0.0300(12) -0.0013(12) 0.0018(9) 0.0166(11)
O2 0.0319(13) 0.0527(16) 0.0334(11) -0.0180(11) 0.0092(9) -0.0015(10)
O3 0.0235(12) 0.0521(17) 0.0650(16) 0.0100(11) 0.0017(11) -0.0222(13)
O4 0.0297(13) 0.082(2) 0.0385(13) 0.0076(13) -0.0035(10) 0.0168(13)

loop_
_atom_type_symbol
_atom_type_description
_atom_type_scat_dispersion_real
_atom_type_scat_dispersion_imag
_atom_type_scat_source
Cd Cd -0.8075 1.2024 'International Tables Vol C Tables 4.2.6.8 and 6.1.1.4'
C C 0.0033 0.0016 'International Tables Vol C Tables 4.2.6.8 and 6.1.1.4'
H H 0.0000 0.0000 'International Tables Vol C Tables 4.2.6.8 and 6.1.1.4'
N N 0.0061 0.0033 'International Tables Vol C Tables 4.2.6.8 and 6.1.1.4'
O O 0.0106 0.0060 'International Tables Vol C Tables 4.2.6.8 and 6.1.1.4'

loop_
_geom_angle_atom_site_label_1
_geom_angle_atom_site_label_2
_geom_angle_atom_site_label_3
_geom_angle_site_symmetry_1
_geom_angle_site_symmetry_3
_geom_angle
O3 Cd1 N2 1_655 . 112.03(10)
O3 Cd1 N1 1_655 . 135.17(9)
N2 Cd1 N1 . . 71.31(9)
O3 Cd1 N3 1_655 . 97.00(10)
N2 Cd1 N3 . . 150.82(9)
N1 Cd1 N3 . . 90.51(9)
O3 Cd1 O2 1_655 2 81.90(8)
N2 Cd1 O2 . 2 90.16(9)
N1 Cd1 O2 . 2 142.30(9)
N3 Cd1 O2 . 2 91.06(9)
O3 Cd1 O1 1_655 2 134.80(8)
N2 Cd1 O1 . 2 77.08(9)
N1 Cd1 O1 . 2 90.03(9)
N3 Cd1 O1 . 2 80.41(9)
O2 Cd1 O1 2 2 53.23(8)
O3 Cd1 O4 1_655 1_655 52.38(8)
N2 Cd1 O4 . 1_655 107.89(9)
N1 Cd1 O4 . 1_655 83.37(9)
N3 Cd1 O4 . 1_655 91.84(9)
O2 Cd1 O4 2 1_655 134.20(8)
O1 Cd1 O4 2 1_655 169.80(8)
N3 C1 C2 . . 124.9(3)
N3 C1 H1A . . 117.6
C2 C1 H1A . . 117.6
C3 C2 C1 . . 116.8(2)
C3 C2 C6 . . 126.5(2)
C1 C2 C6 . . 116.5(2)
C2 C3 C4 . . 118.6(2)
C2 C3 C7 . . 124.2(2)
C4 C3 C7 . . 117.2(2)
C5 C4 C3 . . 119.8(3)
C5 C4 H4A . . 120.1
C3 C4 H4A . . 120.1
N3 C5 C4 . . 122.6(3)
N3 C5 H5A . . 118.7
C4 C5 H5A . . 118.7
O4 C6 O3 . . 123.7(3)
O4 C6 C2 . . 118.6(3)
O3 C6 C2 . . 117.5(3)
O2 C7 O1 . . 123.9(3)
O2 C7 C3 . . 119.4(3)
O1 C7 C3 . . 116.6(3)
N2 C8 C9 . . 123.6(3)
N2 C8 H8A . . 118.2
C9 C8 H8A . . 118.2
C10 C9 C8 . . 118.9(3)
C10 C9 H9A . . 120.5
C8 C9 H9A . . 120.5
C9 C10 C11 . . 119.8(3)
C9 C10 H10A . . 120.1
C11 C10 H10A . . 120.1
C19 C11 C10 . . 117.7(3)
C19 C11 C12 . . 119.6(3)
C10 C11 C12 . . 122.7(3)
C13 C12 C11 . . 121.0(3)
C13 C12 H12A . . 119.5
C11 C12 H12A . . 119.5
C12 C13 C14 . . 120.9(3)
C12 C13 H13A . . 119.5
C14 C13 H13A . . 119.5
C15 C14 C18 . . 117.2(3)
C15 C14 C13 . . 122.9(3)
C18 C14 C13 . . 119.9(3)
C16 C15 C14 . . 119.8(3)
C16 C15 H15A . . 120.1
C14 C15 H15A . . 120.1
C15 C16 C17 . . 118.9(4)
C15 C16 H16A . . 120.5
C17 C16 H16A . . 120.5
N1 C17 C16 . . 123.4(4)
N1 C17 H17A . . 118.3
C16 C17 H17A . . 118.3
N1 C18 C14 . . 122.2(3)
N1 C18 C19 . . 119.0(2)
C14 C18 C19 . . 118.9(3)
N2 C19 C11 . . 121.8(3)
N2 C19 C18 . . 118.6(3)
C11 C19 C18 . . 119.6(3)
C17 N1 C18 . . 118.5(3)
C17 N1 Cd1 . . 126.2(2)
C18 N1 Cd1 . . 115.1(2)
C8 N2 C19 . . 118.1(3)
C8 N2 Cd1 . . 125.9(2)
C19 N2 Cd1 . . 115.2(2)
C1 N3 C5 . . 117.0(2)
C1 N3 Cd1 . . 116.4(2)
C5 N3 Cd1 . . 116.2(2)
C7 O1 Cd1 . 2_545 89.16(19)
C7 O2 Cd1 . 2_545 93.40(17)
C6 O3 Cd1 . 1_455 100.6(2)
C6 O4 Cd1 . 1_455 82.8(2)

loop_
_geom_bond_atom_site_label_1
_geom_bond_atom_site_label_2
_geom_bond_site_symmetry_2
_geom_bond_distance
_geom_bond_publ_flag
Cd1 N1 . 2.360(3) y
Cd1 N2 . 2.346(3) y
Cd1 N3 . 2.388(3) y
Cd1 O1 2 2.494(3) y
Cd1 O2 2 2.406(2) y
Cd1 O3 1_655 2.262(3) y
Cd1 O4 1_655 2.645(3) y
C1 N3 . 1.333(4) ?
C1 C2 . 1.395(4) ?
C1 H1A . 0.9300 ?
C2 C3 . 1.386(4) ?
C2 C6 . 1.506(4) ?
C3 C4 . 1.395(4) ?
C3 C7 . 1.518(4) ?
C4 C5 . 1.369(4) ?
C4 H4A . 0.9300 ?
C5 N3 . 1.339(4) ?
C5 H5A . 0.9300 ?
C6 O4 . 1.240(4) ?
C6 O3 . 1.247(4) ?
C7 O2 . 1.241(4) ?
C7 O1 . 1.247(4) ?
C8 N2 . 1.327(4) ?
C8 C9 . 1.384(5) ?
C8 H8A . 0.9300 ?
C9 C10 . 1.358(6) ?
C9 H9A . 0.9300 ?
C10 C11 . 1.408(5) ?
C10 H10A . 0.9300 ?
C11 C19 . 1.405(4) ?
C11 C12 . 1.436(4) ?
C12 C13 . 1.344(5) ?
C12 H12A . 0.9300 ?
C13 C14 . 1.428(5) ?
C13 H13A . 0.9300 ?
C14 C15 . 1.399(5) ?
C14 C18 . 1.417(4) ?
C15 C16 . 1.363(7) ?
C15 H15A . 0.9300 ?
C16 C17 . 1.389(5) ?
C16 H16A . 0.9300 ?
C17 N1 . 1.318(4) ?
C17 H17A . 0.9300 ?
C18 N1 . 1.346(4) ?
C18 C19 . 1.440(4) ?
C19 N2 . 1.361(3) ?
O1 Cd1 2_545 2.494(2) ?
O2 Cd1 2_545 2.406(2) ?
O3 Cd1 1_455 2.262(3) ?
O4 Cd1 1_455 2.645(3) ?
